data_4506927
loop_
_publ_author_name
'Yang, Weiting'
'Guo, Min'
'Yi, Fei-Yan'
'Sun, Zhong-Ming'

_publ_section_title
;
 Construction of Three-Dimensional Cobalt(II)-Based Metal--Organic
 Frameworks by Synergy between Rigid and Semirigid Ligands
;
_journal_issue 11
_journal_name_full 'Crystal Growth &amp; Design'
_journal_page_first 5529
_journal_paper_doi 10.1021/cg301094h
_journal_volume 12
_journal_year 2012
_chemical_formula_sum 'C45 H34 Co2 N4 O12'
_chemical_formula_weight 940.62
_chemical_name_systematic
; 
 ? 
;
_space_group_IT_number 56
_symmetry_cell_setting orthorhombic
_symmetry_space_group_name_Hall '-P 2ab 2ac'
_symmetry_space_group_name_H-M 'P c c n'
_atom_sites_solution_hydrogens geom
_atom_sites_solution_primary direct
_atom_sites_solution_secondary difmap
_audit_creation_method SHELXL-97
_cell_angle_alpha 90.00
_cell_angle_beta 90.00
_cell_angle_gamma 90.00
_cell_formula_units_Z 8
_cell_length_a 20.131(2)
_cell_length_b 24.767(3)
_cell_length_c 26.928(3)
_cell_measurement_reflns_used 5886
_cell_measurement_temperature 293(2)
_cell_measurement_theta_max 42.830
_cell_measurement_theta_min 4.902
_cell_volume 13426(3)
_computing_cell_refinement 'Bruker SMART'
_computing_data_collection 'Bruker SMART'
_computing_data_reduction 'Bruker SAINT'
_computing_molecular_graphics 'Bruker SHELXTL'
_computing_publication_material 'Bruker SHELXTL'
_computing_structure_refinement 'SHELXL-97 (Sheldrick, 1997)'
_computing_structure_solution 'SHELXS-97 (Sheldrick, 1990)'
_diffrn_ambient_temperature 293(2)
_diffrn_measured_fraction_theta_full 0.996
_diffrn_measured_fraction_theta_max 0.996
_diffrn_radiation_monochromator graphite
_diffrn_radiation_source 'fine-focus sealed tube'
_diffrn_radiation_type MoK\a
_diffrn_radiation_wavelength 0.71073
_diffrn_reflns_av_R_equivalents 0.0933
_diffrn_reflns_av_sigmaI/netI 0.0861
_diffrn_reflns_limit_h_max 23
_diffrn_reflns_limit_h_min -24
_diffrn_reflns_limit_k_max 30
_diffrn_reflns_limit_k_min -25
_diffrn_reflns_limit_l_max 33
_diffrn_reflns_limit_l_min -32
_diffrn_reflns_number 71109
_diffrn_reflns_theta_full 26.08
_diffrn_reflns_theta_max 26.08
_diffrn_reflns_theta_min 1.30
_exptl_absorpt_coefficient_mu 0.538
_exptl_absorpt_correction_T_max 0.989
_exptl_absorpt_correction_T_min 0.984
_exptl_absorpt_correction_type multi-scan
_exptl_absorpt_process_details sadabs
_exptl_crystal_colour purple
_exptl_crystal_density_diffrn 0.931
_exptl_crystal_density_method 'not measured'
_exptl_crystal_description block
_exptl_crystal_F_000 3856
_exptl_crystal_size_max 0.03
_exptl_crystal_size_mid 0.025
_exptl_crystal_size_min 0.02
_platon_squeeze_details
;
;
_refine_diff_density_max 1.102
_refine_diff_density_min -1.793
_refine_diff_density_rms 0.107
_refine_ls_extinction_method none
_refine_ls_goodness_of_fit_ref 1.046
_refine_ls_hydrogen_treatment constr
_refine_ls_matrix_type full
_refine_ls_number_parameters 568
_refine_ls_number_reflns 13270
_refine_ls_number_restraints 24
_refine_ls_restrained_S_all 1.067
_refine_ls_R_factor_all 0.1473
_refine_ls_R_factor_gt 0.1002
_refine_ls_shift/su_max 0.014
_refine_ls_shift/su_mean 0.001
_refine_ls_structure_factor_coef Fsqd
_refine_ls_weighting_details 'calc w=1/[\s^2^(Fo^2^)+(0.1805P)^2^+0.0000P] where P=(Fo^2^+2Fc^2^)/3'
_refine_ls_weighting_scheme calc
_refine_ls_wR_factor_gt 0.2857
_refine_ls_wR_factor_ref 0.3070
_reflns_number_gt 7308
_reflns_number_total 13270
_reflns_threshold_expression >2sigma(I)
_cod_data_source_file cg301094h_si_001.cif
_cod_data_source_block 1
_cod_original_sg_symbol_H-M Pccn
_cod_database_code 4506927

loop_
_symmetry_equiv_pos_as_xyz
'x, y, z'
'-x+1/2, -y+1/2, z'
'x+1/2, -y, -z+1/2'
'-x, y+1/2, -z+1/2'
'-x, -y, -z'
'x-1/2, y-1/2, -z'
'-x-1/2, y, z-1/2'
'x, -y-1/2, z-1/2'

loop_
_atom_site_label
_atom_site_type_symbol
_atom_site_fract_x
_atom_site_fract_y
_atom_site_fract_z
_atom_site_U_iso_or_equiv
_atom_site_adp_type
_atom_site_occupancy
_atom_site_symmetry_multiplicity
_atom_site_calc_flag
_atom_site_refinement_flags
Co1 Co 0.55306(4) -0.17926(3) -0.00643(3) 0.0431(3) Uani 1 1 d .
Co2 Co 0.44631(3) -0.24609(3) 0.00472(3) 0.0370(2) Uani 1 1 d .
O1 O 0.33124(18) 0.00884(15) 0.18656(13) 0.0467(9) Uani 1 1 d .
O2 O 0.5153(2) -0.12424(18) 0.04425(17) 0.0723(13) Uani 1 1 d .
O3 O 0.42831(19) -0.18235(14) 0.05281(14) 0.0469(9) Uani 1 1 d .
O4 O 0.2820(2) 0.0990(2) 0.31247(16) 0.0688(13) Uani 1 1 d .
O5 O 0.4080(3) 0.2729(2) 0.4527(2) 0.099(2) Uani 1 1 d .
O6 O 0.4969(2) 0.21962(17) 0.43856(13) 0.0574(11) Uani 1 1 d .
O7 O 0.2227(2) -0.02647(19) 0.31110(17) 0.0735(14) Uani 1 1 d .
O8 O 0.09505(19) -0.19999(16) 0.45213(12) 0.0497(10) Uani 1 1 d .
O9 O 0.00582(19) -0.14495(16) 0.44540(16) 0.0561(11) Uani 1 1 d .
O10 O 0.17357(19) 0.06641(14) 0.19004(14) 0.0518(10) Uani 1 1 d .
O11 O -0.00914(18) 0.20365(14) 0.04126(13) 0.0473(10) Uani 1 1 d .
O12 O 0.0753(2) 0.26121(16) 0.05433(16) 0.0575(11) Uani 1 1 d .
N1 N 0.6363(3) -0.1363(2) -0.0258(2) 0.0737(17) Uani 1 1 d .
N2 N 0.7046(3) -0.0692(2) -0.0347(2) 0.0774(19) Uani 1 1 d .
N3 N 0.8645(3) 0.2106(2) -0.0244(2) 0.0624(15) Uani 1 1 d .
N4 N 0.8032(4) 0.1422(3) -0.0391(3) 0.140(3) Uani 1 1 d U
C1 C 0.6427(3) -0.0848(3) -0.0259(3) 0.0655(18) Uani 1 1 d .
H1 H 0.6078 -0.0609 -0.0202 0.079 Uiso 1 1 calc R
C2 C 0.6961(3) -0.1570(3) -0.0368(3) 0.086(3) Uani 1 1 d .
H2 H 0.7058 -0.1936 -0.0395 0.103 Uiso 1 1 calc R
C3 C 0.7408(3) -0.1158(3) -0.0432(3) 0.085(3) Uani 1 1 d .
H3 H 0.7856 -0.1186 -0.0515 0.102 Uiso 1 1 calc R
C4 C 0.7286(3) -0.0161(2) -0.0386(2) 0.0616(18) Uani 1 1 d .
C5 C 0.7068(6) 0.0181(4) -0.0025(4) 0.128(4) Uani 1 1 d U
H5 H 0.6788 0.0062 0.0227 0.153 Uiso 1 1 calc R
C6 C 0.7289(7) 0.0745(4) -0.0049(4) 0.125(4) Uani 1 1 d U
H6 H 0.7106 0.1019 0.0143 0.150 Uiso 1 1 calc R
C7 C 0.7768(5) 0.0822(4) -0.0366(5) 0.108(3) Uani 1 1 d U
C8 C 0.7961(4) 0.0512(5) -0.0727(4) 0.099(3) Uani 1 1 d .
H8 H 0.8249 0.0631 -0.0973 0.119 Uiso 1 1 calc R
C9 C 0.7717(3) 0.0004(3) -0.0722(2) 0.066(2) Uani 1 1 d .
H9 H 0.7859 -0.0238 -0.0964 0.079 Uiso 1 1 calc R
C10 C 0.8488(3) 0.1637(2) -0.0196(2) 0.0469(14) Uani 1 1 d .
H10 H 0.8749 0.1427 0.0014 0.056 Uiso 1 1 calc R
C11 C 0.8555(6) 0.2081(3) -0.0814(5) 0.137(4) Uani 1 1 d .
H11 H 0.8724 0.2330 -0.1040 0.164 Uiso 1 1 calc R
C12 C 0.8200(5) 0.1652(5) -0.0930(4) 0.135(4) Uani 1 1 d .
H12 H 0.8080 0.1520 -0.1240 0.161 Uiso 1 1 calc R
C13 C 0.2532(2) 0.0376(2) 0.24904(19) 0.0399(12) Uani 1 1 d .
C14 C 0.2771(3) -0.0086(2) 0.21732(18) 0.0407(13) Uani 1 1 d .
H14A H 0.2916 -0.0381 0.2384 0.049 Uiso 1 1 calc R
H14B H 0.2410 -0.0215 0.1966 0.049 Uiso 1 1 calc R
C15 C 0.3595(3) -0.0297(2) 0.1575(2) 0.0450(13) Uani 1 1 d .
C16 C 0.4156(3) -0.0148(3) 0.1306(2) 0.0542(16) Uani 1 1 d .
H16 H 0.4321 0.0201 0.1335 0.065 Uiso 1 1 calc R
C17 C 0.4455(3) -0.0492(2) 0.1013(2) 0.0566(16) Uani 1 1 d .
H17 H 0.4835 -0.0380 0.0845 0.068 Uiso 1 1 calc R
C18 C 0.4243(3) -0.0990(2) 0.0944(2) 0.0496(14) Uani 1 1 d .
C19 C 0.3697(3) -0.1159(2) 0.1217(2) 0.0475(14) Uani 1 1 d .
H19 H 0.3553 -0.1515 0.1189 0.057 Uiso 1 1 calc R
C20 C 0.3361(3) -0.0811(2) 0.1530(2) 0.0484(14) Uani 1 1 d .
H20 H 0.2987 -0.0924 0.1704 0.058 Uiso 1 1 calc R
C21 C 0.4578(3) -0.1398(2) 0.06104(19) 0.0393(12) Uani 1 1 d .
C22 C 0.3076(3) 0.0564(2) 0.28207(18) 0.0459(14) Uani 1 1 d .
H22A H 0.3230 0.0268 0.3027 0.055 Uiso 1 1 calc R
H22B H 0.3446 0.0694 0.2624 0.055 Uiso 1 1 calc R
C23 C 0.3220(3) 0.1266(3) 0.3414(2) 0.0586(16) Uani 1 1 d .
C24 C 0.2913(4) 0.1687(3) 0.3688(3) 0.081(2) Uani 1 1 d .
H24 H 0.2457 0.1735 0.3661 0.097 Uiso 1 1 calc R
C25 C 0.3277(4) 0.2034(3) 0.3997(3) 0.096(3) Uani 1 1 d .
H25 H 0.3066 0.2306 0.4174 0.115 Uiso 1 1 calc R
C26 C 0.3946(3) 0.1963(2) 0.4032(2) 0.0549(16) Uani 1 1 d .
C27 C 0.4301(3) 0.1565(3) 0.3741(2) 0.0582(16) Uani 1 1 d .
H27 H 0.4762 0.1546 0.3735 0.070 Uiso 1 1 calc R
C28 C 0.3900(3) 0.1208(2) 0.3466(2) 0.0519(15) Uani 1 1 d .
H28 H 0.4104 0.0917 0.3311 0.062 Uiso 1 1 calc R
C29 C 0.4368(3) 0.2346(3) 0.4368(2) 0.0528(16) Uani 1 1 d .
C30 C 0.1952(3) 0.0144(2) 0.2821(2) 0.0469(14) Uani 1 1 d .
H30A H 0.1768 0.0425 0.3030 0.056 Uiso 1 1 calc R
H30B H 0.1601 0.0000 0.2613 0.056 Uiso 1 1 calc R
C31 C 0.1796(3) -0.0577(2) 0.3381(2) 0.0482(14) Uani 1 1 d .
C32 C 0.2053(4) -0.1042(3) 0.3587(3) 0.074(2) Uani 1 1 d .
H32 H 0.2495 -0.1131 0.3525 0.089 Uiso 1 1 calc R
C33 C 0.1695(3) -0.1365(3) 0.3869(2) 0.0596(18) Uani 1 1 d .
H33 H 0.1884 -0.1681 0.3992 0.072 Uiso 1 1 calc R
C34 C 0.1063(3) -0.1246(2) 0.39815(19) 0.0444(13) Uani 1 1 d .
C35 C 0.0795(3) -0.0779(2) 0.3785(2) 0.0519(15) Uani 1 1 d .
H35 H 0.0360 -0.0683 0.3862 0.062 Uiso 1 1 calc R
C36 C 0.1170(3) -0.0452(3) 0.3474(2) 0.0593(17) Uani 1 1 d .
H36 H 0.0981 -0.0147 0.3332 0.071 Uiso 1 1 calc R
C37 C 0.0685(3) -0.1582(2) 0.4311(2) 0.0586(17) Uani 1 1 d .
C38 C 0.2293(3) 0.0855(2) 0.2176(2) 0.0543(16) Uani 1 1 d .
H38A H 0.2165 0.1155 0.2388 0.065 Uiso 1 1 calc R
H38B H 0.2642 0.0975 0.1954 0.065 Uiso 1 1 calc R
C39 C 0.1430(3) 0.1045(2) 0.16035(19) 0.0423(13) Uani 1 1 d .
C40 C 0.1682(3) 0.1572(2) 0.1545(2) 0.0586(17) Uani 1 1 d .
H40 H 0.2062 0.1676 0.1716 0.070 Uiso 1 1 calc R
C41 C 0.1372(3) 0.1934(2) 0.1239(2) 0.0507(15) Uani 1 1 d .
H41 H 0.1544 0.2280 0.1202 0.061 Uiso 1 1 calc R
C42 C 0.0769(3) 0.1777(2) 0.09679(19) 0.0426(13) Uani 1 1 d .
C43 C 0.0536(3) 0.1259(2) 0.1053(2) 0.0548(16) Uani 1 1 d .
H43 H 0.0148 0.1155 0.0892 0.066 Uiso 1 1 calc R
C44 C 0.0841(3) 0.0882(2) 0.1363(2) 0.0528(16) Uani 1 1 d .
H44 H 0.0664 0.0539 0.1409 0.063 Uiso 1 1 calc R
C45 C 0.0475(3) 0.2153(3) 0.0642(2) 0.0566(16) Uani 1 1 d .

loop_
_atom_site_aniso_label
_atom_site_aniso_U_11
_atom_site_aniso_U_22
_atom_site_aniso_U_33
_atom_site_aniso_U_23
_atom_site_aniso_U_13
_atom_site_aniso_U_12
Co1 0.0399(4) 0.0334(4) 0.0558(5) 0.0003(3) 0.0052(3) -0.0097(3)
Co2 0.0359(4) 0.0319(4) 0.0433(4) 0.0024(3) 0.0039(3) -0.0077(3)
O1 0.048(2) 0.049(2) 0.043(2) -0.0092(18) 0.0004(17) -0.0115(18)
O2 0.090(4) 0.050(3) 0.077(3) -0.026(2) 0.001(3) 0.017(2)
O3 0.052(2) 0.033(2) 0.055(2) -0.0084(18) 0.0076(18) 0.0007(17)
O4 0.048(2) 0.089(4) 0.070(3) -0.014(3) -0.017(2) -0.002(2)
O5 0.113(4) 0.051(3) 0.134(5) -0.020(3) -0.082(4) 0.016(3)
O6 0.073(3) 0.065(3) 0.034(2) 0.0064(18) -0.0136(19) -0.023(2)
O7 0.053(2) 0.091(4) 0.076(3) 0.052(3) 0.009(2) 0.033(2)
O8 0.064(3) 0.054(2) 0.0312(18) 0.0043(17) -0.0128(17) 0.017(2)
O9 0.042(2) 0.043(2) 0.084(3) 0.015(2) -0.010(2) 0.0067(18)
O10 0.065(3) 0.037(2) 0.054(2) 0.0083(18) -0.026(2) -0.0070(19)
O11 0.055(2) 0.044(2) 0.044(2) -0.0058(17) -0.0294(18) -0.0105(18)
O12 0.068(3) 0.041(2) 0.063(3) 0.008(2) -0.011(2) -0.016(2)
N1 0.059(4) 0.047(3) 0.115(5) -0.035(3) 0.020(3) -0.020(3)
N2 0.050(3) 0.057(4) 0.125(5) -0.051(4) 0.033(3) -0.021(3)
N3 0.059(3) 0.052(3) 0.076(4) 0.006(3) -0.021(3) -0.027(3)
N4 0.160(6) 0.128(6) 0.132(6) 0.049(5) -0.088(5) -0.113(5)
C1 0.064(4) 0.053(4) 0.079(5) -0.012(3) 0.020(4) -0.019(3)
C2 0.042(4) 0.049(4) 0.165(8) -0.009(5) 0.016(4) -0.023(3)
C3 0.041(4) 0.070(5) 0.143(7) -0.030(5) 0.044(4) -0.036(3)
C4 0.081(4) 0.036(3) 0.068(4) -0.023(3) 0.021(4) -0.040(3)
C5 0.183(8) 0.087(6) 0.113(6) 0.013(5) 0.065(6) -0.045(6)
C6 0.208(9) 0.067(5) 0.100(6) -0.002(4) 0.017(6) -0.053(6)
C7 0.084(5) 0.113(6) 0.125(7) 0.016(6) -0.039(5) -0.067(5)
C8 0.061(5) 0.136(8) 0.101(7) 0.085(6) -0.019(5) -0.046(5)
C9 0.051(4) 0.108(6) 0.040(3) -0.001(4) -0.006(3) -0.021(4)
C10 0.030(3) 0.032(3) 0.079(4) -0.012(3) -0.012(3) -0.003(2)
C11 0.185(11) 0.053(5) 0.172(10) -0.001(6) -0.083(9) -0.028(6)
C12 0.097(7) 0.189(12) 0.119(8) 0.012(8) -0.018(6) -0.077(7)
C13 0.033(3) 0.037(3) 0.050(3) 0.004(3) -0.007(2) 0.002(2)
C14 0.046(3) 0.043(3) 0.033(3) 0.000(2) -0.007(2) -0.015(3)
C15 0.050(3) 0.042(3) 0.043(3) -0.003(3) -0.011(3) -0.005(3)
C16 0.049(3) 0.061(4) 0.053(3) -0.021(3) 0.008(3) -0.029(3)
C17 0.067(4) 0.042(3) 0.061(4) -0.011(3) 0.022(3) -0.014(3)
C18 0.039(3) 0.044(3) 0.067(4) 0.004(3) 0.007(3) -0.005(3)
C19 0.053(3) 0.037(3) 0.052(3) -0.001(3) 0.009(3) -0.009(3)
C20 0.062(4) 0.036(3) 0.047(3) 0.004(3) 0.006(3) 0.006(3)
C21 0.031(3) 0.050(4) 0.037(3) 0.007(3) 0.001(2) -0.002(2)
C22 0.049(3) 0.057(4) 0.032(3) -0.001(3) -0.012(2) 0.002(3)
C23 0.051(4) 0.060(4) 0.065(4) 0.000(3) -0.017(3) 0.005(3)
C24 0.078(5) 0.081(5) 0.084(5) -0.027(4) -0.016(4) 0.016(4)
C25 0.098(6) 0.089(6) 0.100(6) -0.040(5) -0.054(5) 0.061(5)
C26 0.051(3) 0.040(3) 0.074(4) 0.001(3) -0.026(3) -0.003(3)
C27 0.064(4) 0.053(4) 0.058(4) 0.016(3) -0.012(3) -0.001(3)
C28 0.036(3) 0.049(4) 0.071(4) 0.010(3) -0.019(3) -0.004(3)
C29 0.042(4) 0.056(4) 0.060(4) 0.026(3) -0.024(3) -0.015(3)
C30 0.039(3) 0.044(3) 0.057(3) 0.014(3) -0.011(3) 0.001(2)
C31 0.045(3) 0.049(4) 0.051(3) 0.020(3) -0.012(3) 0.016(3)
C32 0.079(5) 0.074(5) 0.068(4) 0.034(4) -0.006(4) 0.024(4)
C33 0.049(4) 0.074(5) 0.056(4) 0.042(3) 0.004(3) 0.011(3)
C34 0.042(3) 0.052(4) 0.040(3) 0.007(3) -0.010(2) 0.017(3)
C35 0.047(3) 0.053(4) 0.056(4) 0.016(3) -0.004(3) -0.011(3)
C36 0.060(4) 0.057(4) 0.061(4) 0.043(3) -0.009(3) 0.001(3)
C37 0.077(5) 0.038(3) 0.061(4) 0.016(3) -0.014(3) 0.014(3)
C38 0.040(3) 0.039(3) 0.084(4) -0.004(3) -0.014(3) -0.002(3)
C39 0.051(3) 0.037(3) 0.039(3) 0.004(2) -0.025(2) -0.004(2)
C40 0.054(4) 0.063(4) 0.059(4) 0.017(3) -0.022(3) -0.036(3)
C41 0.043(3) 0.031(3) 0.078(4) 0.019(3) -0.009(3) -0.001(2)
C42 0.049(3) 0.045(3) 0.034(3) 0.005(2) -0.004(2) -0.010(3)
C43 0.041(3) 0.050(4) 0.074(4) 0.008(3) -0.019(3) 0.001(3)
C44 0.057(4) 0.030(3) 0.072(4) 0.001(3) -0.034(3) -0.005(3)
C45 0.055(4) 0.047(4) 0.068(4) 0.008(3) -0.008(3) 0.010(3)

loop_
_atom_type_symbol
_atom_type_description
_atom_type_scat_dispersion_real
_atom_type_scat_dispersion_imag
_atom_type_scat_source
C C 0.0033 0.0016 'International Tables Vol C Tables 4.2.6.8 and 6.1.1.4'
H H 0.0000 0.0000 'International Tables Vol C Tables 4.2.6.8 and 6.1.1.4'
Co Co 0.3494 0.9721 'International Tables Vol C Tables 4.2.6.8 and 6.1.1.4'
N N 0.0061 0.0033 'International Tables Vol C Tables 4.2.6.8 and 6.1.1.4'
O O 0.0106 0.0060 'International Tables Vol C Tables 4.2.6.8 and 6.1.1.4'

loop_
_geom_angle_atom_site_label_1
_geom_angle_atom_site_label_2
_geom_angle_atom_site_label_3
_geom_angle
_geom_angle_site_symmetry_1
_geom_angle_site_symmetry_3
O9 Co1 O12 91.60(18) 7_655 6_655
O9 Co1 O5 164.4(2) 7_655 4_645
O12 Co1 O5 86.7(2) 6_655 4_645
O9 Co1 N1 95.8(2) 7_655 .
O12 Co1 N1 92.01(19) 6_655 .
O5 Co1 N1 99.7(3) 4_645 .
O9 Co1 O2 85.92(19) 7_655 .
O12 Co1 O2 170.59(19) 6_655 .
O5 Co1 O2 93.2(2) 4_645 .
N1 Co1 O2 97.3(2) . .
O9 Co1 Co2 81.89(11) 7_655 .
O12 Co1 Co2 78.51(12) 6_655 .
O5 Co1 Co2 82.60(16) 4_645 .
N1 Co1 Co2 170.14(16) . .
O2 Co1 Co2 92.15(14) . .
O11 Co2 O8 96.03(15) 6_655 7_655
O11 Co2 N3 101.51(18) 6_655 6
O8 Co2 N3 98.5(2) 7_655 6
O11 Co2 O3 162.23(15) 6_655 .
O8 Co2 O3 86.26(16) 7_655 .
N3 Co2 O3 95.55(19) 6 .
O11 Co2 O6 87.35(16) 6_655 4_645
O8 Co2 O6 167.87(17) 7_655 4_645
N3 Co2 O6 92.2(2) 6 4_645
O3 Co2 O6 87.05(15) . 4_645
O11 Co2 Co1 87.45(10) 6_655 .
O8 Co2 Co1 84.47(11) 7_655 .
N3 Co2 Co1 170.13(16) 6 .
O3 Co2 Co1 75.20(11) . .
O6 Co2 Co1 84.05(13) 4_645 .
C15 O1 C14 116.0(4) . .
C21 O2 Co1 111.1(4) . .
C21 O3 Co2 132.9(4) . .
C23 O4 C22 120.1(5) . .
C29 O5 Co1 122.3(4) . 4_655
C29 O6 Co2 115.5(4) . 4_655
C31 O7 C30 117.1(4) . .
C37 O8 Co2 126.5(4) . 7_656
C37 O9 Co1 130.3(3) . 7_656
C39 O10 C38 115.1(4) . .
C45 O11 Co2 123.1(4) . 6_565
C45 O12 Co1 132.9(4) . 6_565
C1 N1 C2 106.8(6) . .
C1 N1 Co1 126.7(5) . .
C2 N1 Co1 126.2(4) . .
C1 N2 C3 106.5(5) . .
C1 N2 C4 127.5(6) . .
C3 N2 C4 125.9(5) . .
C10 N3 C11 92.1(6) . .
C10 N3 Co2 133.5(5) . 6_665
C11 N3 Co2 112.1(5) . 6_665
C10 N4 C7 131.7(8) . .
C10 N4 C12 94.5(6) . .
C7 N4 C12 116.5(8) . .
N1 C1 N2 112.6(6) . .
N1 C1 H1 123.7 . .
N2 C1 H1 123.7 . .
N1 C2 C3 109.4(6) . .
N1 C2 H2 125.3 . .
C3 C2 H2 125.3 . .
C2 C3 N2 104.6(5) . .
C2 C3 H3 127.7 . .
N2 C3 H3 127.7 . .
C9 C4 C5 120.6(6) . .
C9 C4 N2 124.5(6) . .
C5 C4 N2 114.8(6) . .
C4 C5 C6 117.6(8) . .
C4 C5 H5 121.2 . .
C6 C5 H5 121.2 . .
C7 C6 C5 113.2(10) . .
C7 C6 H6 123.4 . .
C5 C6 H6 123.4 . .
C6 C7 C8 128.6(9) . .
C6 C7 N4 114.6(11) . .
C8 C7 N4 115.1(10) . .
C7 C8 C9 115.9(8) . .
C7 C8 H8 122.1 . .
C9 C8 H8 122.1 . .
C4 C9 C8 122.3(8) . .
C4 C9 H9 118.9 . .
C8 C9 H9 118.9 . .
N4 C10 N3 125.9(7) . .
N4 C10 C11 86.0(6) . .
N3 C10 C11 50.6(4) . .
N4 C10 H10 117.0 . .
N3 C10 H10 117.0 . .
C11 C10 H10 140.8 . .
C12 C11 N3 109.3(10) . .
C12 C11 C10 73.5(7) . .
N3 C11 C10 37.2(3) . .
C12 C11 H11 125.3 . .
N3 C11 H11 125.3 . .
C10 C11 H11 158.9 . .
C11 C12 N4 100.9(9) . .
C11 C12 H12 129.6 . .
N4 C12 H12 129.6 . .
C22 C13 C14 110.0(4) . .
C22 C13 C38 108.6(4) . .
C14 C13 C38 112.0(5) . .
C22 C13 C30 108.8(4) . .
C14 C13 C30 106.2(4) . .
C38 C13 C30 111.2(4) . .
O1 C14 C13 110.0(4) . .
O1 C14 H14A 109.7 . .
C13 C14 H14A 109.7 . .
O1 C14 H14B 109.7 . .
C13 C14 H14B 109.7 . .
H14A C14 H14B 108.2 . .
O1 C15 C20 124.3(5) . .
O1 C15 C16 117.0(5) . .
C20 C15 C16 118.7(5) . .
C17 C16 C15 121.1(6) . .
C17 C16 H16 119.4 . .
C15 C16 H16 119.4 . .
C16 C17 C18 123.0(6) . .
C16 C17 H17 118.5 . .
C18 C17 H17 118.5 . .
C17 C18 C19 117.6(6) . .
C17 C18 C21 124.4(5) . .
C19 C18 C21 117.9(5) . .
C20 C19 C18 121.5(5) . .
C20 C19 H19 119.2 . .
C18 C19 H19 119.2 . .
C15 C20 C19 117.9(5) . .
C15 C20 H20 121.0 . .
C19 C20 H20 121.0 . .
O3 C21 O2 128.4(5) . .
O3 C21 C18 117.7(5) . .
O2 C21 C18 113.9(5) . .
O4 C22 C13 107.9(4) . .
O4 C22 H22A 110.1 . .
C13 C22 H22A 110.1 . .
O4 C22 H22B 110.1 . .
C13 C22 H22B 110.1 . .
H22A C22 H22B 108.4 . .
O4 C23 C28 127.9(6) . .
O4 C23 C24 115.1(6) . .
C28 C23 C24 116.9(6) . .
C25 C24 C23 122.1(7) . .
C25 C24 H24 118.9 . .
C23 C24 H24 118.9 . .
C26 C25 C24 118.7(7) . .
C26 C25 H25 120.7 . .
C24 C25 H25 120.7 . .
C25 C26 C27 122.5(6) . .
C25 C26 C29 120.0(6) . .
C27 C26 C29 117.3(5) . .
C28 C27 C26 115.4(6) . .
C28 C27 H27 122.3 . .
C26 C27 H27 122.3 . .
C23 C28 C27 123.9(6) . .
C23 C28 H28 118.1 . .
C27 C28 H28 118.1 . .
O5 C29 O6 133.2(6) . .
O5 C29 C26 115.3(5) . .
O6 C29 C26 111.3(6) . .
O7 C30 C13 106.7(4) . .
O7 C30 H30A 110.4 . .
C13 C30 H30A 110.4 . .
O7 C30 H30B 110.4 . .
C13 C30 H30B 110.4 . .
H30A C30 H30B 108.6 . .
C36 C31 O7 124.9(5) . .
C36 C31 C32 118.5(6) . .
O7 C31 C32 116.5(5) . .
C33 C32 C31 122.2(7) . .
C33 C32 H32 118.9 . .
C31 C32 H32 118.9 . .
C32 C33 C34 121.1(6) . .
C32 C33 H33 119.5 . .
C34 C33 H33 119.5 . .
C33 C34 C35 118.0(6) . .
C33 C34 C37 121.0(5) . .
C35 C34 C37 121.0(5) . .
C34 C35 C36 120.4(6) . .
C34 C35 H35 119.8 . .
C36 C35 H35 119.8 . .
C31 C36 C35 119.8(6) . .
C31 C36 H36 120.1 . .
C35 C36 H36 120.1 . .
O8 C37 O9 116.8(5) . .
O8 C37 C34 121.0(6) . .
O9 C37 C34 121.8(5) . .
O10 C38 C13 106.1(4) . .
O10 C38 H38A 110.5 . .
C13 C38 H38A 110.5 . .
O10 C38 H38B 110.5 . .
C13 C38 H38B 110.5 . .
H38A C38 H38B 108.7 . .
O10 C39 C40 122.5(4) . .
O10 C39 C44 116.4(5) . .
C40 C39 C44 121.1(5) . .
C41 C40 C39 120.7(5) . .
C41 C40 H40 119.7 . .
C39 C40 H40 119.7 . .
C40 C41 C42 120.3(5) . .
C40 C41 H41 119.8 . .
C42 C41 H41 119.8 . .
C43 C42 C45 124.9(5) . .
C43 C42 C41 116.2(5) . .
C45 C42 C41 118.9(5) . .
C42 C43 C44 124.7(5) . .
C42 C43 H43 117.6 . .
C44 C43 H43 117.6 . .
C43 C44 C39 117.0(5) . .
C43 C44 H44 121.5 . .
C39 C44 H44 121.5 . .
O12 C45 O11 117.7(5) . .
O12 C45 C42 121.8(6) . .
O11 C45 C42 120.5(6) . .

loop_
_geom_bond_atom_site_label_1
_geom_bond_atom_site_label_2
_geom_bond_distance
_geom_bond_site_symmetry_2
Co1 O9 1.952(4) 7_655
Co1 O12 2.009(4) 6_655
Co1 O5 2.028(5) 4_645
Co1 N1 2.052(5) .
Co1 O2 2.073(4) .
Co1 Co2 2.7292(10) .
Co2 O11 1.972(4) 6_655
Co2 O8 2.001(4) 7_655
Co2 N3 2.035(5) 6
Co2 O3 2.074(4) .
Co2 O6 2.088(4) 4_645
O1 C15 1.358(6) .
O1 C14 1.435(6) .
O2 C21 1.302(7) .
O3 C21 1.229(6) .
O4 C23 1.312(7) .
O4 C22 1.432(7) .
O5 C29 1.190(8) .
O5 Co1 2.028(5) 4_655
O6 C29 1.268(7) .
O6 Co2 2.088(4) 4_655
O7 C31 1.371(7) .
O7 C30 1.392(6) .
O8 C37 1.295(6) .
O8 Co2 2.001(4) 7_656
O9 C37 1.360(7) .
O9 Co1 1.952(4) 7_656
O10 C39 1.381(6) .
O10 C38 1.427(6) .
O11 C45 1.328(7) .
O11 Co2 1.972(4) 6_565
O12 C45 1.296(7) .
O12 Co1 2.009(4) 6_565
N1 C1 1.284(8) .
N1 C2 1.342(8) .
N2 C1 1.324(8) .
N2 C3 1.385(9) .
N2 C4 1.406(7) .
N3 C10 1.211(7) .
N3 C11 1.547(12) .
N3 Co2 2.035(5) 6_665
N4 C10 1.185(7) .
N4 C7 1.579(11) .
N4 C12 1.594(12) .
C1 H1 0.9300 .
C2 C3 1.372(8) .
C2 H2 0.9300 .
C3 H3 0.9300 .
C4 C9 1.320(8) .
C4 C5 1.361(12) .
C5 C6 1.466(12) .
C5 H5 0.9300 .
C6 C7 1.302(14) .
C6 H6 0.9300 .
C7 C8 1.299(13) .
C8 C9 1.349(11) .
C8 H8 0.9300 .
C9 H9 0.9300 .
C10 C11 2.000(13) .
C10 H10 0.9300 .
C11 C12 1.317(12) .
C11 H11 0.9300 .
C12 H12 0.9300 .
C13 C22 1.485(7) .
C13 C14 1.507(7) .
C13 C38 1.534(7) .
C13 C30 1.577(7) .
C14 H14A 0.9700 .
C14 H14B 0.9700 .
C15 C20 1.363(7) .
C15 C16 1.393(8) .
C16 C17 1.307(8) .
C16 H16 0.9300 .
C17 C18 1.319(8) .
C17 H17 0.9300 .
C18 C19 1.388(8) .
C18 C21 1.511(8) .
C19 C20 1.382(8) .
C19 H19 0.9300 .
C20 H20 0.9300 .
C22 H22A 0.9700 .
C22 H22B 0.9700 .
C23 C28 1.385(8) .
C23 C24 1.419(9) .
C24 C25 1.402(10) .
C24 H24 0.9300 .
C25 C26 1.361(9) .
C25 H25 0.9300 .
C26 C27 1.450(9) .
C26 C29 1.562(8) .
C27 C28 1.405(8) .
C27 H27 0.9300 .
C28 H28 0.9300 .
C30 H30A 0.9700 .
C30 H30B 0.9700 .
C31 C36 1.322(8) .
C31 C32 1.380(8) .
C32 C33 1.318(9) .
C32 H32 0.9300 .
C33 C34 1.340(8) .
C33 H33 0.9300 .
C34 C35 1.382(8) .
C34 C37 1.435(8) .
C35 C36 1.387(8) .
C35 H35 0.9300 .
C36 H36 0.9300 .
C38 H38A 0.9700 .
C38 H38B 0.9700 .
C39 C40 1.410(7) .
C39 C44 1.410(7) .
C40 C41 1.366(8) .
C40 H40 0.9300 .
C41 C42 1.470(7) .
C41 H41 0.9300 .
C42 C43 1.385(8) .
C42 C45 1.408(8) .
C43 C44 1.396(8) .
C43 H43 0.9300 .
C44 H44 0.9300 .

loop_
_geom_torsion_atom_site_label_1
_geom_torsion_atom_site_label_2
_geom_torsion_atom_site_label_3
_geom_torsion_atom_site_label_4
_geom_torsion
_geom_torsion_site_symmetry_1
_geom_torsion_site_symmetry_4
O9 Co1 Co2 O11 97.40(17) 7_655 6_655
O12 Co1 Co2 O11 4.09(17) 6_655 6_655
O5 Co1 Co2 O11 -84.1(2) 4_645 6_655
N1 Co1 Co2 O11 20.3(11) . 6_655
O2 Co1 Co2 O11 -177.03(17) . 6_655
O9 Co1 Co2 O8 1.09(17) 7_655 7_655
O12 Co1 Co2 O8 -92.22(17) 6_655 7_655
O5 Co1 Co2 O8 179.6(2) 4_645 7_655
N1 Co1 Co2 O8 -76.0(11) . 7_655
O2 Co1 Co2 O8 86.66(17) . 7_655
O9 Co1 Co2 N3 -107.3(10) 7_655 6
O12 Co1 Co2 N3 159.4(10) 6_655 6
O5 Co1 Co2 N3 71.3(10) 4_645 6
N1 Co1 Co2 N3 175.7(14) . 6
O2 Co1 Co2 N3 -21.7(10) . 6
O9 Co1 Co2 O3 -86.49(17) 7_655 .
O12 Co1 Co2 O3 -179.80(17) 6_655 .
O5 Co1 Co2 O3 92.1(2) 4_645 .
N1 Co1 Co2 O3 -163.6(11) . .
O2 Co1 Co2 O3 -0.93(18) . .
O9 Co1 Co2 O6 -175.00(16) 7_655 4_645
O12 Co1 Co2 O6 91.69(17) 6_655 4_645
O5 Co1 Co2 O6 3.5(2) 4_645 4_645
N1 Co1 Co2 O6 107.9(11) . 4_645
O2 Co1 Co2 O6 -89.44(17) . 4_645
O9 Co1 O2 C21 80.4(4) 7_655 .
O12 Co1 O2 C21 5.5(14) 6_655 .
O5 Co1 O2 C21 -84.0(4) 4_645 .
N1 Co1 O2 C21 175.8(4) . .
Co2 Co1 O2 C21 -1.3(4) . .
O11 Co2 O3 C21 17.2(9) 6_655 .
O8 Co2 O3 C21 -80.9(5) 7_655 .
N3 Co2 O3 C21 -179.1(5) 6 .
O6 Co2 O3 C21 89.0(5) 4_645 .
Co1 Co2 O3 C21 4.4(5) . .
O9 Co1 N1 C1 57.2(7) 7_655 .
O12 Co1 N1 C1 149.0(7) 6_655 .
O5 Co1 N1 C1 -124.0(7) 4_645 .
O2 Co1 N1 C1 -29.4(7) . .
Co2 Co1 N1 C1 133.1(9) . .
O9 Co1 N1 C2 -129.1(7) 7_655 .
O12 Co1 N1 C2 -37.3(7) 6_655 .
O5 Co1 N1 C2 49.7(7) 4_645 .
O2 Co1 N1 C2 144.3(7) . .
Co2 Co1 N1 C2 -53.2(16) . .
C2 N1 C1 N2 -2.0(9) . .
Co1 N1 C1 N2 172.7(5) . .
C3 N2 C1 N1 2.6(9) . .
C4 N2 C1 N1 178.3(7) . .
C1 N1 C2 C3 0.5(10) . .
Co1 N1 C2 C3 -174.2(6) . .
N1 C2 C3 N2 1.0(10) . .
C1 N2 C3 C2 -2.1(9) . .
C4 N2 C3 C2 -177.8(7) . .
C1 N2 C4 C9 -138.2(8) . .
C3 N2 C4 C9 36.7(12) . .
C1 N2 C4 C5 45.4(12) . .
C3 N2 C4 C5 -139.7(10) . .
C9 C4 C5 C6 4.6(15) . .
N2 C4 C5 C6 -178.8(9) . .
C4 C5 C6 C7 -11.8(16) . .
C5 C6 C7 C8 16.9(18) . .
C5 C6 C7 N4 -178.4(8) . .
C10 N4 C7 C6 96.0(15) . .
C12 N4 C7 C6 -139.7(11) . .
C10 N4 C7 C8 -97.2(14) . .
C12 N4 C7 C8 27.1(12) . .
C6 C7 C8 C9 -12.8(17) . .
N4 C7 C8 C9 -177.4(6) . .
C5 C4 C9 C8 0.0(13) . .
N2 C4 C9 C8 -176.2(7) . .
C7 C8 C9 C4 3.0(12) . .
C7 N4 C10 N3 179.9(11) . .
C12 N4 C10 N3 47.7(12) . .
C7 N4 C10 C11 146.7(13) . .
C12 N4 C10 C11 14.5(7) . .
C11 N3 C10 N4 -45.0(11) . .
Co2 N3 C10 N4 -168.7(8) 6_665 .
Co2 N3 C10 C11 -123.7(9) 6_665 .
C10 N3 C11 C12 16.9(10) . .
Co2 N3 C11 C12 156.3(8) 6_665 .
Co2 N3 C11 C10 139.4(6) 6_665 .
N4 C10 C11 C12 -18.4(9) . .
N3 C10 C11 C12 -163.3(10) . .
N4 C10 C11 N3 145.0(8) . .
N3 C11 C12 N4 3.2(12) . .
C10 C11 C12 N4 13.8(7) . .
C10 N4 C12 C11 -22.7(11) . .
C7 N4 C12 C11 -164.5(9) . .
C15 O1 C14 C13 177.3(4) . .
C22 C13 C14 O1 -61.3(5) . .
C38 C13 C14 O1 59.6(5) . .
C30 C13 C14 O1 -178.8(4) . .
C14 O1 C15 C20 5.9(7) . .
C14 O1 C15 C16 -174.6(5) . .
O1 C15 C16 C17 -179.2(6) . .
C20 C15 C16 C17 0.3(9) . .
C15 C16 C17 C18 1.5(11) . .
C16 C17 C18 C19 -3.3(10) . .
C16 C17 C18 C21 -179.7(6) . .
C17 C18 C19 C20 3.6(9) . .
C21 C18 C19 C20 -179.8(5) . .
O1 C15 C20 C19 179.5(5) . .
C16 C15 C20 C19 0.0(8) . .
C18 C19 C20 C15 -2.0(9) . .
Co2 O3 C21 O2 -7.6(9) . .
Co2 O3 C21 C18 171.8(4) . .
Co1 O2 C21 O3 5.0(7) . .
Co1 O2 C21 C18 -174.4(4) . .
C17 C18 C21 O3 -170.6(6) . .
C19 C18 C21 O3 13.0(8) . .
C17 C18 C21 O2 8.8(9) . .
C19 C18 C21 O2 -167.5(5) . .
C23 O4 C22 C13 -172.8(5) . .
C14 C13 C22 O4 -178.2(4) . .
C38 C13 C22 O4 58.9(6) . .
C30 C13 C22 O4 -62.3(5) . .
C22 O4 C23 C28 1.3(10) . .
C22 O4 C23 C24 178.4(6) . .
O4 C23 C24 C25 -177.2(7) . .
C28 C23 C24 C25 0.2(11) . .
C23 C24 C25 C26 0.3(13) . .
C24 C25 C26 C27 3.7(12) . .
C24 C25 C26 C29 179.3(7) . .
C25 C26 C27 C28 -7.9(10) . .
C29 C26 C27 C28 176.4(5) . .
O4 C23 C28 C27 172.0(6) . .
C24 C23 C28 C27 -5.1(10) . .
C26 C27 C28 C23 8.6(9) . .
Co1 O5 C29 O6 -16.8(11) 4_655 .
Co1 O5 C29 C26 169.0(4) 4_655 .
Co2 O6 C29 O5 20.7(9) 4_655 .
Co2 O6 C29 C26 -164.9(4) 4_655 .
C25 C26 C29 O5 -9.5(10) . .
C27 C26 C29 O5 166.3(6) . .
C25 C26 C29 O6 175.1(6) . .
C27 C26 C29 O6 -9.2(7) . .
C31 O7 C30 C13 -171.4(5) . .
C22 C13 C30 O7 -56.9(6) . .
C14 C13 C30 O7 61.4(6) . .
C38 C13 C30 O7 -176.5(5) . .
C30 O7 C31 C36 -15.6(9) . .
C30 O7 C31 C32 167.5(6) . .
C36 C31 C32 C33 0.4(11) . .
O7 C31 C32 C33 177.5(6) . .
C31 C32 C33 C34 -2.0(11) . .
C32 C33 C34 C35 1.2(10) . .
C32 C33 C34 C37 -176.5(6) . .
C33 C34 C35 C36 1.1(9) . .
C37 C34 C35 C36 178.9(6) . .
O7 C31 C36 C35 -174.9(6) . .
C32 C31 C36 C35 1.9(10) . .
C34 C35 C36 C31 -2.7(10) . .
Co2 O8 C37 O9 -1.3(8) 7_656 .
Co2 O8 C37 C34 172.3(4) 7_656 .
Co1 O9 C37 O8 -0.3(8) 7_656 .
Co1 O9 C37 C34 -173.9(4) 7_656 .
C33 C34 C37 O8 2.4(9) . .
C35 C34 C37 O8 -175.3(6) . .
C33 C34 C37 O9 175.7(6) . .
C35 C34 C37 O9 -2.0(9) . .
C39 O10 C38 C13 177.8(5) . .
C22 C13 C38 O10 -175.0(4) . .
C14 C13 C38 O10 63.4(6) . .
C30 C13 C38 O10 -55.3(6) . .
C38 O10 C39 C40 5.0(8) . .
C38 O10 C39 C44 -174.2(5) . .
O10 C39 C40 C41 178.6(6) . .
C44 C39 C40 C41 -2.3(10) . .
C39 C40 C41 C42 0.3(9) . .
C40 C41 C42 C43 1.6(9) . .
C40 C41 C42 C45 -177.8(6) . .
C45 C42 C43 C44 177.7(6) . .
C41 C42 C43 C44 -1.6(9) . .
C42 C43 C44 C39 -0.3(10) . .
O10 C39 C44 C43 -178.6(5) . .
C40 C39 C44 C43 2.3(9) . .
Co1 O12 C45 O11 -4.1(9) 6_565 .
Co1 O12 C45 C42 173.8(4) 6_565 .
Co2 O11 C45 O12 -2.3(8) 6_565 .
Co2 O11 C45 C42 179.8(4) 6_565 .
C43 C42 C45 O12 -173.3(6) . .
C41 C42 C45 O12 6.0(9) . .
C43 C42 C45 O11 4.5(10) . .
C41 C42 C45 O11 -176.2(5) . .

loop_
_platon_squeeze_void_nr
_platon_squeeze_void_average_x
_platon_squeeze_void_average_y
_platon_squeeze_void_average_z
_platon_squeeze_void_volume
_platon_squeeze_void_count_electrons
_platon_squeeze_void_content
1 -0.012 0.006 0.000 6246 2111 ' '
2 0.000 0.500 0.000 36 17 ' '
3 0.000 1.000 0.500 36 17 ' '
4 0.177 0.209 0.008 7 3 ' '
5 0.177 0.291 0.508 7 2 ' '
6 0.323 0.291 0.008 7 2 ' '
7 0.323 0.209 0.508 7 2 ' '
8 0.500 0.500 0.500 36 17 ' '
9 0.500 1.000 1.000 36 17 ' '
10 0.677 0.791 0.492 7 2 ' '
11 0.677 0.709 0.992 7 1 ' '
12 0.823 0.709 0.492 7 2 ' '
13 0.823 0.791 0.992 7 1 ' '
